data_4306486
loop_
_publ_author_name
'Holger Braunschweig'
'Katrin Gruss'
'Krzysztof Radacki'

_publ_contact_author_address
; Institut fuer Anorganische Chemie
Universitaet Wuerzburg
Am Hubland
97074 Wuerzburg, Germany
;
_publ_contact_author_email H.Braunschweig@mail.uni-wuerzburg.de
_publ_contact_author_fax +49-931-8884623
_publ_contact_author_name 'Prof. Dr. Holger Braunschweig'
_publ_contact_author_phone +49-931-8885260
_publ_section_title
;
Reactivity of Pt0 Complexes toward Gallium(III) Halides: Synthesis of a
Platinum Gallane Complex and Oxidative Addition of Gallium Halides to Pt0
;
_journal_name_full 'Inorganic Chemistry'
_journal_page_first 8595
_journal_page_last 8597
_journal_paper_doi 10.1021/ic801293e
_journal_volume 47
_journal_year 2008
_chemical_formula_moiety 'C39.50 H70 Cl3 Ga P2 Pt'
_chemical_formula_sum 'C39.5 H70 Cl3 Ga P2 Pt'
_chemical_formula_weight 978.05
_chemical_name_common
;
?
;
_chemical_name_systematic
; 
?
;
_space_group_IT_number 14
_symmetry_cell_setting monoclinic
_symmetry_space_group_name_Hall '-P 2ybc'
_symmetry_space_group_name_H-M 'P 1 21/c 1'
_atom_sites_solution_hydrogens geom
_atom_sites_solution_primary direct
_atom_sites_solution_secondary difmap
_audit_creation_method SHELXL-97
_cell_angle_alpha 90.00
_cell_angle_beta 94.7590(10)
_cell_angle_gamma 90.00
_cell_formula_units_Z 4
_cell_length_a 11.0729(3)
_cell_length_b 19.9275(6)
_cell_length_c 18.8731(6)
_cell_measurement_reflns_used 9027
_cell_measurement_temperature 101(2)
_cell_measurement_theta_max 28.98
_cell_measurement_theta_min 2.39
_cell_volume 4150.1(2)
_computing_cell_refinement 'Saint+ ver. 7.12A (Bruker AXS)'
_computing_data_collection 'APEX2 ver. 1.0-27 (Bruker AXS)'
_computing_data_reduction 'Saint+ ver. 7.12A (Bruker AXS)'
_computing_molecular_graphics 'XP ver. 5.1 (Bruker AXS, 1998)'
_computing_publication_material 'SHELXL-97 (Sheldrick, 1997)'
_computing_structure_refinement 'SHELXL-97 (Sheldrick, 1997)'
_computing_structure_solution 'SHELXS-97 (Sheldrick, 1990)'
_diffrn_ambient_temperature 101(2)
_diffrn_measured_fraction_theta_full 1.000
_diffrn_measured_fraction_theta_max 0.969
_diffrn_measurement_device_type 'CCD area detector'
_diffrn_measurement_method 'phi and omega scans'
_diffrn_radiation_monochromator 'multi-layer mirror'
_diffrn_radiation_source 'rotating anode'
_diffrn_radiation_type MoK\a
_diffrn_radiation_wavelength 0.71073
_diffrn_reflns_av_R_equivalents 0.0675
_diffrn_reflns_av_sigmaI/netI 0.0301
_diffrn_reflns_limit_h_max 15
_diffrn_reflns_limit_h_min -14
_diffrn_reflns_limit_k_max 27
_diffrn_reflns_limit_k_min -27
_diffrn_reflns_limit_l_max 26
_diffrn_reflns_limit_l_min -26
_diffrn_reflns_number 189909
_diffrn_reflns_theta_full 26.00
_diffrn_reflns_theta_max 29.46
_diffrn_reflns_theta_min 2.04
_exptl_absorpt_coefficient_mu 4.313
_exptl_absorpt_correction_T_max 0.571
_exptl_absorpt_correction_T_min 0.400
_exptl_absorpt_correction_type multi-scan
_exptl_absorpt_process_details 'Sadabs 2004/1 (Brucker Nonius 2004)'
_exptl_crystal_colour colorless
_exptl_crystal_density_diffrn 1.565
_exptl_crystal_density_method 'not measured'
_exptl_crystal_description plate
_exptl_crystal_F_000 1988
_exptl_crystal_size_max 0.23
_exptl_crystal_size_mid 0.15
_exptl_crystal_size_min 0.13
_refine_diff_density_max 2.074
_refine_diff_density_min -1.307
_refine_diff_density_rms 0.117
_refine_ls_extinction_method none
_refine_ls_goodness_of_fit_ref 1.093
_refine_ls_hydrogen_treatment constr
_refine_ls_matrix_type full
_refine_ls_number_parameters 447
_refine_ls_number_reflns 11171
_refine_ls_number_restraints 0
_refine_ls_restrained_S_all 1.093
_refine_ls_R_factor_all 0.0334
_refine_ls_R_factor_gt 0.0236
_refine_ls_shift/su_max 0.028
_refine_ls_shift/su_mean 0.001
_refine_ls_structure_factor_coef Fsqd
_refine_ls_weighting_details 'calc w=1/[\s^2^(Fo^2^)+(0.0212P)^2^+5.4997P] where P=(Fo^2^+2Fc^2^)/3'
_refine_ls_weighting_scheme calc
_refine_ls_wR_factor_gt 0.0516
_refine_ls_wR_factor_ref 0.0575
_reflns_number_gt 9710
_reflns_number_total 11171
_reflns_threshold_expression >2sigma(I)
_cod_data_source_file ic801293e_si_002_1.cif
_cod_data_source_block test
_cod_depositor_comments
;
The following automatic conversions were performed:
'_symmetry_cell_setting' value 'Monoclinic' changed to 'monoclinic'
according to '/home/saulius/struct/CIF-dictionaries/cif_core.dic'
dictionary named 'cif_core.dic' version 2.4.1 from 2010-06-29.

Automatic conversion script
Id: cif_fix_enum 1527 2010-12-29 10:47:43Z saulius 
;
_cod_original_sg_symbol_Hall -P2ybc
_cod_original_formula_sum 'C39.50 H70 Cl3 Ga P2 Pt'
_cod_database_code 4306486

loop_
_symmetry_equiv_pos_as_xyz
'x, y, z'
'-x, y+1/2, -z+1/2'
'-x, -y, -z'
'x, -y-1/2, z-1/2'

loop_
_atom_site_label
_atom_site_type_symbol
_atom_site_fract_x
_atom_site_fract_y
_atom_site_fract_z
_atom_site_U_iso_or_equiv
_atom_site_adp_type
_atom_site_occupancy
_atom_site_symmetry_multiplicity
_atom_site_calc_flag
_atom_site_refinement_flags
_atom_site_disorder_assembly
_atom_site_disorder_group
Pt1 Pt 0.255272(5) 0.229198(3) 0.361454(3) 0.01014(1) Uani 1 1 d . . .
Ga1 Ga 0.392066(16) 0.256386(9) 0.273373(10) 0.01246(4) Uani 1 1 d . . .
Cl1 Cl 0.54015(4) 0.31451(2) 0.32922(2) 0.01922(9) Uani 1 1 d . . .
Cl2 Cl 0.47635(4) 0.17225(2) 0.21934(2) 0.01873(9) Uani 1 1 d . . .
Cl3 Cl 0.32239(4) 0.31646(2) 0.18043(2) 0.02058(10) Uani 1 1 d . . .
P1 P 0.12787(4) 0.32146(2) 0.35240(2) 0.01120(9) Uani 1 1 d . . .
C1 C 0.17694(15) 0.40124(8) 0.31515(9) 0.0131(4) Uani 1 1 d . . .
H1A H 0.2030 0.3894 0.2672 0.016 Uiso 1 1 calc R . .
C2 C 0.29011(16) 0.43097(9) 0.35574(10) 0.0179(4) Uani 1 1 d . . .
H2A H 0.2689 0.4498 0.4016 0.022 Uiso 1 1 calc R . .
H2B H 0.3516 0.3954 0.3657 0.022 Uiso 1 1 calc R . .
C3 C 0.34120(17) 0.48604(9) 0.31090(11) 0.0229(4) Uani 1 1 d . . .
H3A H 0.4150 0.5050 0.3365 0.027 Uiso 1 1 calc R . .
H3B H 0.3642 0.4667 0.2656 0.027 Uiso 1 1 calc R . .
C4 C 0.24880(17) 0.54143(9) 0.29529(10) 0.0206(4) Uani 1 1 d . . .
H4A H 0.2826 0.5756 0.2644 0.025 Uiso 1 1 calc R . .
H4B H 0.2316 0.5636 0.3403 0.025 Uiso 1 1 calc R . .
C5 C 0.13164(17) 0.51372(9) 0.25880(10) 0.0204(4) Uani 1 1 d . . .
H5A H 0.1470 0.4974 0.2108 0.025 Uiso 1 1 calc R . .
H5B H 0.0709 0.5502 0.2531 0.025 Uiso 1 1 calc R . .
C6 C 0.08052(16) 0.45630(8) 0.30090(10) 0.0182(4) Uani 1 1 d . . .
H6A H 0.0082 0.4372 0.2737 0.022 Uiso 1 1 calc R . .
H6B H 0.0554 0.4736 0.3466 0.022 Uiso 1 1 calc R . .
C11 C -0.01440(15) 0.29970(8) 0.29972(9) 0.0133(4) Uani 1 1 d . . .
H11A H -0.0735 0.3371 0.3043 0.016 Uiso 1 1 calc R . .
C12 C 0.00794(17) 0.29221(9) 0.22101(9) 0.0190(4) Uani 1 1 d . . .
H12A H 0.0402 0.3349 0.2036 0.023 Uiso 1 1 calc R . .
H12B H 0.0695 0.2569 0.2160 0.023 Uiso 1 1 calc R . .
C13 C -0.10786(19) 0.27390(9) 0.17582(11) 0.0240(5) Uani 1 1 d . . .
H13A H -0.1663 0.3114 0.1767 0.029 Uiso 1 1 calc R . .
H13B H -0.0890 0.2671 0.1260 0.029 Uiso 1 1 calc R . .
C14 C -0.16532(17) 0.21049(9) 0.20262(9) 0.0189(4) Uani 1 1 d . . .
H14A H -0.2434 0.2021 0.1746 0.023 Uiso 1 1 calc R . .
H14B H -0.1114 0.1717 0.1960 0.023 Uiso 1 1 calc R . .
C15 C -0.18683(17) 0.21692(10) 0.28063(10) 0.0230(4) Uani 1 1 d . . .
H15A H -0.2191 0.1740 0.2975 0.028 Uiso 1 1 calc R . .
H15B H -0.2483 0.2522 0.2863 0.028 Uiso 1 1 calc R . .
C16 C -0.07042(17) 0.23475(9) 0.32607(10) 0.0186(4) Uani 1 1 d . . .
H16A H -0.0115 0.1976 0.3241 0.022 Uiso 1 1 calc R . .
H16B H -0.0887 0.2404 0.3762 0.022 Uiso 1 1 calc R . .
C21 C 0.08326(15) 0.33334(9) 0.44430(9) 0.0153(4) Uani 1 1 d . . .
H21A H 0.0441 0.2902 0.4569 0.018 Uiso 1 1 calc R . .
C22 C -0.01131(17) 0.38812(10) 0.45450(10) 0.0221(4) Uani 1 1 d . . .
H22A H 0.0235 0.4327 0.4449 0.027 Uiso 1 1 calc R . .
H22B H -0.0829 0.3811 0.4203 0.027 Uiso 1 1 calc R . .
C23 C -0.05033(18) 0.38641(10) 0.53054(10) 0.0261(5) Uani 1 1 d . . .
H23A H -0.1089 0.4231 0.5368 0.031 Uiso 1 1 calc R . .
H23B H -0.0912 0.3432 0.5388 0.031 Uiso 1 1 calc R . .
C24 C 0.05820(19) 0.39438(10) 0.58422(10) 0.0260(5) Uani 1 1 d . . .
H24A H 0.0313 0.3913 0.6328 0.031 Uiso 1 1 calc R . .
H24B H 0.0944 0.4393 0.5787 0.031 Uiso 1 1 calc R . .
C25 C 0.15366(18) 0.34076(10) 0.57471(9) 0.0245(5) Uani 1 1 d . . .
H25A H 0.1202 0.2961 0.5849 0.029 Uiso 1 1 calc R . .
H25B H 0.2249 0.3488 0.6089 0.029 Uiso 1 1 calc R . .
C26 C 0.19312(16) 0.34161(9) 0.49901(9) 0.0191(4) Uani 1 1 d . . .
H26A H 0.2514 0.3047 0.4933 0.023 Uiso 1 1 calc R . .
H26B H 0.2344 0.3846 0.4905 0.023 Uiso 1 1 calc R . .
P2 P 0.34422(4) 0.12960(2) 0.39800(2) 0.01121(9) Uani 1 1 d . . .
C31 C 0.23217(15) 0.09822(8) 0.45813(9) 0.0126(3) Uani 1 1 d . . .
H31A H 0.1752 0.0691 0.4279 0.015 Uiso 1 1 calc R . .
C32 C 0.15434(15) 0.15507(8) 0.48436(9) 0.0156(4) Uani 1 1 d . . .
H32A H 0.2037 0.1829 0.5192 0.019 Uiso 1 1 calc R . .
H32B H 0.1257 0.1841 0.4438 0.019 Uiso 1 1 calc R . .
C33 C 0.04542(16) 0.12646(9) 0.51912(10) 0.0189(4) Uani 1 1 d . . .
H33A H -0.0082 0.1026 0.4829 0.023 Uiso 1 1 calc R . .
H33B H -0.0014 0.1637 0.5382 0.023 Uiso 1 1 calc R . .
C34 C 0.08587(16) 0.07799(9) 0.57946(9) 0.0188(4) Uani 1 1 d . . .
H34A H 0.1281 0.1035 0.6192 0.023 Uiso 1 1 calc R . .
H34B H 0.0136 0.0566 0.5973 0.023 Uiso 1 1 calc R . .
C35 C 0.17027(16) 0.02379(9) 0.55495(9) 0.0171(4) Uani 1 1 d . . .
H35A H 0.1247 -0.0056 0.5199 0.021 Uiso 1 1 calc R . .
H35B H 0.1998 -0.0042 0.5962 0.021 Uiso 1 1 calc R . .
C36 C 0.27865(15) 0.05436(8) 0.52122(9) 0.0146(4) Uani 1 1 d . . .
H36A H 0.3310 0.0182 0.5048 0.018 Uiso 1 1 calc R . .
H36B H 0.3273 0.0818 0.5568 0.018 Uiso 1 1 calc R . .
C41 C 0.35433(15) 0.06150(8) 0.33312(9) 0.0129(4) Uani 1 1 d . . .
H41A H 0.4253 0.0719 0.3055 0.015 Uiso 1 1 calc R . .
C42 C 0.24120(15) 0.06220(8) 0.27960(9) 0.0152(4) Uani 1 1 d . . .
H42A H 0.1681 0.0529 0.3049 0.018 Uiso 1 1 calc R . .
H42B H 0.2319 0.1072 0.2575 0.018 Uiso 1 1 calc R . .
C43 C 0.25269(17) 0.00944(9) 0.22193(9) 0.0196(4) Uani 1 1 d . . .
H43A H 0.1777 0.0091 0.1894 0.023 Uiso 1 1 calc R . .
H43B H 0.3211 0.0213 0.1937 0.023 Uiso 1 1 calc R . .
C44 C 0.27372(17) -0.06010(9) 0.25391(10) 0.0199(4) Uani 1 1 d . . .
H44A H 0.2022 -0.0736 0.2787 0.024 Uiso 1 1 calc R . .
H44B H 0.2838 -0.0929 0.2154 0.024 Uiso 1 1 calc R . .
C45 C 0.38596(16) -0.06086(9) 0.30614(9) 0.0185(4) Uani 1 1 d . . .
H45A H 0.4584 -0.0512 0.2805 0.022 Uiso 1 1 calc R . .
H45B H 0.3960 -0.1060 0.3277 0.022 Uiso 1 1 calc R . .
C46 C 0.37590(16) -0.00875(8) 0.36482(9) 0.0155(4) Uani 1 1 d . . .
H46A H 0.4515 -0.0087 0.3968 0.019 Uiso 1 1 calc R . .
H46B H 0.3080 -0.0208 0.3934 0.019 Uiso 1 1 calc R . .
C51 C 0.49010(14) 0.13555(8) 0.45213(9) 0.0131(4) Uani 1 1 d . . .
H51A H 0.4977 0.0958 0.4845 0.016 Uiso 1 1 calc R . .
C52 C 0.48888(16) 0.19930(9) 0.49830(9) 0.0176(4) Uani 1 1 d . . .
H52A H 0.4701 0.2386 0.4672 0.021 Uiso 1 1 calc R . .
H52B H 0.4240 0.1953 0.5312 0.021 Uiso 1 1 calc R . .
C53 C 0.61005(17) 0.21085(10) 0.54147(10) 0.0218(4) Uani 1 1 d . . .
H53A H 0.6074 0.2539 0.5675 0.026 Uiso 1 1 calc R . .
H53B H 0.6245 0.1744 0.5768 0.026 Uiso 1 1 calc R . .
C54 C 0.71323(17) 0.21258(9) 0.49295(10) 0.0216(4) Uani 1 1 d . . .
H54A H 0.7012 0.2505 0.4592 0.026 Uiso 1 1 calc R . .
H54B H 0.7912 0.2194 0.5217 0.026 Uiso 1 1 calc R . .
C55 C 0.71704(15) 0.14701(9) 0.45205(10) 0.0187(4) Uani 1 1 d . . .
H55A H 0.7312 0.1094 0.4860 0.022 Uiso 1 1 calc R . .
H55B H 0.7852 0.1482 0.4213 0.022 Uiso 1 1 calc R . .
C56 C 0.59819(15) 0.13531(9) 0.40620(9) 0.0154(4) Uani 1 1 d . . .
H56A H 0.6018 0.0917 0.3814 0.019 Uiso 1 1 calc R . .
H56B H 0.5872 0.1710 0.3697 0.019 Uiso 1 1 calc R . .
C60 C 0.4345(6) 0.6075(3) 0.4811(3) 0.0501(11) Uani 0.50 1 d P A -1
H60A H 0.4839 0.6389 0.5110 0.075 Uiso 0.50 1 calc PR A -1
H60B H 0.3511 0.6080 0.4949 0.075 Uiso 0.50 1 calc PR A -1
H60C H 0.4350 0.6208 0.4311 0.075 Uiso 0.50 1 calc PR A -1
C61 C 0.4853(4) 0.5387(2) 0.4906(2) 0.0313(10) Uani 0.50 1 d P A -1
C62 C 0.5822(4) 0.5196(2) 0.4538(2) 0.0265(11) Uani 0.50 1 d P A -1
H62 H 0.6155 0.5516 0.4235 0.032 Uiso 0.50 1 calc PR A -1
C63 C 0.6322(5) 0.4580(3) 0.4584(3) 0.0432(13) Uani 0.50 1 d P A -1
H63 H 0.6981 0.4471 0.4313 0.052 Uiso 0.50 1 calc PR A -1
C64 C 0.5882(6) 0.4118(3) 0.5017(3) 0.0501(11) Uani 0.50 1 d P A -1
H64 H 0.6243 0.3686 0.5056 0.060 Uiso 0.50 1 calc PR A -1
C65 C 0.4901(6) 0.4267(3) 0.5409(3) 0.0588(16) Uani 0.50 1 d P A -1
H65 H 0.4584 0.3945 0.5714 0.071 Uiso 0.50 1 calc PR A -1
C66 C 0.4416(6) 0.4895(4) 0.5336(3) 0.0513(19) Uani 0.50 1 d P A -1
H66 H 0.3741 0.5000 0.5594 0.062 Uiso 0.50 1 calc PR A -1

loop_
_atom_site_aniso_label
_atom_site_aniso_U_11
_atom_site_aniso_U_22
_atom_site_aniso_U_33
_atom_site_aniso_U_23
_atom_site_aniso_U_13
_atom_site_aniso_U_12
Pt1 0.01085(3) 0.00994(3) 0.00954(3) 0.00078(2) 0.00034(2) 0.00083(2)
Ga1 0.01326(8) 0.01322(8) 0.01099(8) 0.00187(6) 0.00165(7) 0.00104(7)
Cl1 0.01787(19) 0.01821(18) 0.0214(2) 0.00077(16) 0.00054(16) -0.00407(16)
Cl2 0.0236(2) 0.01657(18) 0.01679(18) 0.00051(15) 0.00653(16) 0.00382(16)
Cl3 0.0242(2) 0.0244(2) 0.01333(18) 0.00592(16) 0.00244(16) 0.00817(17)
P1 0.01200(18) 0.01113(18) 0.01013(18) -0.00038(15) -0.00101(15) 0.00022(15)
C1 0.0153(7) 0.0112(7) 0.0126(7) -0.0003(6) -0.0002(6) 0.0015(6)
C2 0.0164(8) 0.0129(7) 0.0233(9) 0.0014(7) -0.0051(7) -0.0009(7)
C3 0.0174(8) 0.0164(8) 0.0350(10) 0.0015(8) 0.0026(8) -0.0029(7)
C4 0.0254(9) 0.0140(8) 0.0225(9) 0.0018(7) 0.0024(7) -0.0027(7)
C5 0.0272(9) 0.0146(8) 0.0189(9) 0.0038(7) -0.0013(7) 0.0009(7)
C6 0.0167(8) 0.0143(8) 0.0230(9) 0.0014(7) -0.0017(7) 0.0015(7)
C11 0.0126(7) 0.0136(7) 0.0130(7) -0.0019(6) -0.0032(6) -0.0009(6)
C12 0.0238(9) 0.0210(8) 0.0118(8) 0.0021(7) -0.0013(7) -0.0089(7)
C13 0.0288(10) 0.0224(9) 0.0189(9) 0.0020(7) -0.0090(8) -0.0054(8)
C14 0.0193(8) 0.0194(8) 0.0174(8) -0.0024(7) -0.0025(7) -0.0030(7)
C15 0.0184(8) 0.0304(9) 0.0203(9) -0.0064(8) 0.0020(7) -0.0106(7)
C16 0.0209(9) 0.0215(8) 0.0136(8) -0.0009(7) 0.0016(7) -0.0083(7)
C21 0.0180(8) 0.0158(7) 0.0120(7) -0.0008(6) 0.0010(6) -0.0014(6)
C22 0.0259(9) 0.0245(9) 0.0162(8) -0.0029(7) 0.0037(7) 0.0077(7)
C23 0.0298(10) 0.0293(10) 0.0203(9) -0.0050(8) 0.0103(8) 0.0016(8)
C24 0.0381(10) 0.0279(10) 0.0133(8) -0.0052(7) 0.0094(8) -0.0063(8)
C25 0.0326(10) 0.0286(10) 0.0115(8) -0.0003(7) -0.0018(7) -0.0041(8)
C26 0.0224(9) 0.0221(8) 0.0122(8) -0.0002(7) -0.0021(7) -0.0025(7)
P2 0.01086(18) 0.01159(18) 0.01097(18) 0.00047(15) -0.00042(15) 0.00023(15)
C31 0.0138(7) 0.0107(7) 0.0131(7) 0.0005(6) 0.0004(6) -0.0012(6)
C32 0.0166(8) 0.0127(7) 0.0178(8) 0.0010(6) 0.0026(6) 0.0006(6)
C33 0.0170(8) 0.0185(8) 0.0218(9) 0.0000(7) 0.0046(7) 0.0015(7)
C34 0.0190(8) 0.0206(8) 0.0174(8) -0.0015(7) 0.0054(7) -0.0026(7)
C35 0.0230(8) 0.0146(8) 0.0143(8) 0.0019(6) 0.0047(7) -0.0010(7)
C36 0.0172(8) 0.0141(7) 0.0126(7) 0.0015(6) 0.0020(6) 0.0007(6)
C41 0.0135(7) 0.0126(7) 0.0124(7) 0.0003(6) 0.0000(6) 0.0003(6)
C42 0.0163(8) 0.0152(7) 0.0136(8) -0.0005(6) -0.0024(6) 0.0013(6)
C43 0.0233(9) 0.0207(8) 0.0141(8) -0.0023(7) -0.0015(7) -0.0009(7)
C44 0.0243(9) 0.0151(8) 0.0206(8) -0.0058(7) 0.0027(7) -0.0009(7)
C45 0.0207(8) 0.0148(8) 0.0204(8) -0.0006(7) 0.0047(7) 0.0031(7)
C46 0.0170(8) 0.0138(7) 0.0156(8) 0.0016(6) 0.0007(6) 0.0013(6)
C51 0.0116(7) 0.0153(7) 0.0118(7) 0.0022(6) -0.0026(6) -0.0011(6)
C52 0.0187(8) 0.0189(8) 0.0148(8) -0.0023(7) -0.0007(7) -0.0012(7)
C53 0.0246(9) 0.0224(9) 0.0170(9) -0.0019(7) -0.0072(7) -0.0029(8)
C54 0.0182(8) 0.0222(8) 0.0229(9) 0.0039(7) -0.0073(7) -0.0055(7)
C55 0.0126(8) 0.0237(9) 0.0190(8) 0.0054(7) -0.0033(7) -0.0011(7)
C56 0.0127(7) 0.0178(8) 0.0154(8) 0.0016(6) -0.0016(6) 0.0000(6)
C60 0.071(2) 0.039(2) 0.038(2) -0.0068(17) -0.0185(17) 0.0110(18)
C61 0.030(2) 0.040(2) 0.0217(19) -0.0098(18) -0.0080(17) 0.0006(19)
C62 0.0214(19) 0.041(2) 0.0163(19) -0.0078(17) -0.0020(16) -0.0060(18)
C63 0.047(3) 0.047(3) 0.034(2) -0.013(2) -0.005(2) 0.009(2)
C64 0.071(2) 0.039(2) 0.038(2) -0.0068(17) -0.0185(17) 0.0110(18)
C65 0.079(4) 0.054(3) 0.038(3) 0.023(2) -0.027(3) -0.039(3)
C66 0.039(3) 0.092(5) 0.023(3) 0.003(3) 0.006(2) -0.024(3)

loop_
_atom_type_symbol
_atom_type_description
_atom_type_scat_dispersion_real
_atom_type_scat_dispersion_imag
_atom_type_scat_source
C C 0.0033 0.0016 'International Tables Vol C Tables 4.2.6.8 and 6.1.1.4'
H H 0.0000 0.0000 'International Tables Vol C Tables 4.2.6.8 and 6.1.1.4'
P P 0.1023 0.0942 'International Tables Vol C Tables 4.2.6.8 and 6.1.1.4'
Cl Cl 0.1484 0.1585 'International Tables Vol C Tables 4.2.6.8 and 6.1.1.4'
Ga Ga 0.2307 1.6083 'International Tables Vol C Tables 4.2.6.8 and 6.1.1.4'
Pt Pt -1.7033 8.3905 'International Tables Vol C Tables 4.2.6.8 and 6.1.1.4'

loop_
_geom_angle_atom_site_label_1
_geom_angle_atom_site_label_2
_geom_angle_atom_site_label_3
_geom_angle
_geom_angle_site_symmetry_1
_geom_angle_site_symmetry_3
_geom_angle_publ_flag
P2 Pt1 P1 162.213(15) . . ?
P2 Pt1 Ga1 97.091(12) . . ?
P1 Pt1 Ga1 100.673(12) . . ?
Cl1 Ga1 Cl2 107.078(18) . . ?
Cl1 Ga1 Cl3 106.978(18) . . ?
Cl2 Ga1 Cl3 100.242(17) . . ?
Cl1 Ga1 Pt1 105.935(14) . . ?
Cl2 Ga1 Pt1 117.589(14) . . ?
Cl3 Ga1 Pt1 118.229(14) . . ?
C1 P1 C11 105.29(7) . . ?
C1 P1 C21 110.90(8) . . ?
C11 P1 C21 104.60(8) . . ?
C1 P1 Pt1 121.15(5) . . ?
C11 P1 Pt1 109.95(5) . . ?
C21 P1 Pt1 103.88(6) . . ?
C2 C1 C6 109.78(13) . . ?
C2 C1 P1 113.48(11) . . ?
C6 C1 P1 117.42(12) . . ?
C2 C1 H1A 105.0 . . ?
C6 C1 H1A 105.0 . . ?
P1 C1 H1A 105.0 . . ?
C3 C2 C1 109.07(14) . . ?
C3 C2 H2A 109.9 . . ?
C1 C2 H2A 109.9 . . ?
C3 C2 H2B 109.9 . . ?
C1 C2 H2B 109.9 . . ?
H2A C2 H2B 108.3 . . ?
C4 C3 C2 110.88(15) . . ?
C4 C3 H3A 109.5 . . ?
C2 C3 H3A 109.5 . . ?
C4 C3 H3B 109.5 . . ?
C2 C3 H3B 109.5 . . ?
H3A C3 H3B 108.1 . . ?
C3 C4 C5 111.08(15) . . ?
C3 C4 H4A 109.4 . . ?
C5 C4 H4A 109.4 . . ?
C3 C4 H4B 109.4 . . ?
C5 C4 H4B 109.4 . . ?
H4A C4 H4B 108.0 . . ?
C4 C5 C6 112.03(15) . . ?
C4 C5 H5A 109.2 . . ?
C6 C5 H5A 109.2 . . ?
C4 C5 H5B 109.2 . . ?
C6 C5 H5B 109.2 . . ?
H5A C5 H5B 107.9 . . ?
C5 C6 C1 110.07(14) . . ?
C5 C6 H6A 109.6 . . ?
C1 C6 H6A 109.6 . . ?
C5 C6 H6B 109.6 . . ?
C1 C6 H6B 109.6 . . ?
H6A C6 H6B 108.2 . . ?
C12 C11 C16 109.49(14) . . ?
C12 C11 P1 110.24(12) . . ?
C16 C11 P1 111.95(11) . . ?
C12 C11 H11A 108.4 . . ?
C16 C11 H11A 108.4 . . ?
P1 C11 H11A 108.4 . . ?
C13 C12 C11 111.69(15) . . ?
C13 C12 H12A 109.3 . . ?
C11 C12 H12A 109.3 . . ?
C13 C12 H12B 109.3 . . ?
C11 C12 H12B 109.3 . . ?
H12A C12 H12B 107.9 . . ?
C14 C13 C12 111.63(15) . . ?
C14 C13 H13A 109.3 . . ?
C12 C13 H13A 109.3 . . ?
C14 C13 H13B 109.3 . . ?
C12 C13 H13B 109.3 . . ?
H13A C13 H13B 108.0 . . ?
C15 C14 C13 110.90(15) . . ?
C15 C14 H14A 109.5 . . ?
C13 C14 H14A 109.5 . . ?
C15 C14 H14B 109.5 . . ?
C13 C14 H14B 109.5 . . ?
H14A C14 H14B 108.0 . . ?
C14 C15 C16 111.78(15) . . ?
C14 C15 H15A 109.3 . . ?
C16 C15 H15A 109.3 . . ?
C14 C15 H15B 109.3 . . ?
C16 C15 H15B 109.3 . . ?
H15A C15 H15B 107.9 . . ?
C15 C16 C11 111.00(15) . . ?
C15 C16 H16A 109.4 . . ?
C11 C16 H16A 109.4 . . ?
C15 C16 H16B 109.4 . . ?
C11 C16 H16B 109.4 . . ?
H16A C16 H16B 108.0 . . ?
C22 C21 C26 110.44(14) . . ?
C22 C21 P1 116.39(12) . . ?
C26 C21 P1 112.57(12) . . ?
C22 C21 H21A 105.5 . . ?
C26 C21 H21A 105.5 . . ?
P1 C21 H21A 105.5 . . ?
C23 C22 C21 110.46(15) . . ?
C23 C22 H22A 109.6 . . ?
C21 C22 H22A 109.6 . . ?
C23 C22 H22B 109.6 . . ?
C21 C22 H22B 109.6 . . ?
H22A C22 H22B 108.1 . . ?
C24 C23 C22 110.75(16) . . ?
C24 C23 H23A 109.5 . . ?
C22 C23 H23A 109.5 . . ?
C24 C23 H23B 109.5 . . ?
C22 C23 H23B 109.5 . . ?
H23A C23 H23B 108.1 . . ?
C23 C24 C25 111.55(16) . . ?
C23 C24 H24A 109.3 . . ?
C25 C24 H24A 109.3 . . ?
C23 C24 H24B 109.3 . . ?
C25 C24 H24B 109.3 . . ?
H24A C24 H24B 108.0 . . ?
C24 C25 C26 110.92(15) . . ?
C24 C25 H25A 109.5 . . ?
C26 C25 H25A 109.5 . . ?
C24 C25 H25B 109.5 . . ?
C26 C25 H25B 109.5 . . ?
H25A C25 H25B 108.0 . . ?
C25 C26 C21 110.79(15) . . ?
C25 C26 H26A 109.5 . . ?
C21 C26 H26A 109.5 . . ?
C25 C26 H26B 109.5 . . ?
C21 C26 H26B 109.5 . . ?
H26A C26 H26B 108.1 . . ?
C41 P2 C51 108.54(8) . . ?
C41 P2 C31 103.83(7) . . ?
C51 P2 C31 106.39(7) . . ?
C41 P2 Pt1 119.12(5) . . ?
C51 P2 Pt1 116.46(6) . . ?
C31 P2 Pt1 100.54(5) . . ?
C32 C31 C36 109.45(13) . . ?
C32 C31 P2 111.77(11) . . ?
C36 C31 P2 117.95(11) . . ?
C32 C31 H31A 105.6 . . ?
C36 C31 H31A 105.6 . . ?
P2 C31 H31A 105.6 . . ?
C33 C32 C31 110.37(14) . . ?
C33 C32 H32A 109.6 . . ?
C31 C32 H32A 109.6 . . ?
C33 C32 H32B 109.6 . . ?
C31 C32 H32B 109.6 . . ?
H32A C32 H32B 108.1 . . ?
C32 C33 C34 111.19(14) . . ?
C32 C33 H33A 109.4 . . ?
C34 C33 H33A 109.4 . . ?
C32 C33 H33B 109.4 . . ?
C34 C33 H33B 109.4 . . ?
H33A C33 H33B 108.0 . . ?
C35 C34 C33 111.71(14) . . ?
C35 C34 H34A 109.3 . . ?
C33 C34 H34A 109.3 . . ?
C35 C34 H34B 109.3 . . ?
C33 C34 H34B 109.3 . . ?
H34A C34 H34B 107.9 . . ?
C34 C35 C36 111.45(14) . . ?
C34 C35 H35A 109.3 . . ?
C36 C35 H35A 109.3 . . ?
C34 C35 H35B 109.3 . . ?
C36 C35 H35B 109.3 . . ?
H35A C35 H35B 108.0 . . ?
C35 C36 C31 109.02(14) . . ?
C35 C36 H36A 109.9 . . ?
C31 C36 H36A 109.9 . . ?
C35 C36 H36B 109.9 . . ?
C31 C36 H36B 109.9 . . ?
H36A C36 H36B 108.3 . . ?
C46 C41 C42 110.83(13) . . ?
C46 C41 P2 115.50(11) . . ?
C42 C41 P2 109.79(11) . . ?
C46 C41 H41A 106.7 . . ?
C42 C41 H41A 106.7 . . ?
P2 C41 H41A 106.7 . . ?
C43 C42 C41 110.46(14) . . ?
C43 C42 H42A 109.6 . . ?
C41 C42 H42A 109.6 . . ?
C43 C42 H42B 109.6 . . ?
C41 C42 H42B 109.6 . . ?
H42A C42 H42B 108.1 . . ?
C44 C43 C42 111.32(14) . . ?
C44 C43 H43A 109.4 . . ?
C42 C43 H43A 109.4 . . ?
C44 C43 H43B 109.4 . . ?
C42 C43 H43B 109.4 . . ?
H43A C43 H43B 108.0 . . ?
C45 C44 C43 110.86(15) . . ?
C45 C44 H44A 109.5 . . ?
C43 C44 H44A 109.5 . . ?
C45 C44 H44B 109.5 . . ?
C43 C44 H44B 109.5 . . ?
H44A C44 H44B 108.1 . . ?
C44 C45 C46 110.98(14) . . ?
C44 C45 H45A 109.4 . . ?
C46 C45 H45A 109.4 . . ?
C44 C45 H45B 109.4 . . ?
C46 C45 H45B 109.4 . . ?
H45A C45 H45B 108.0 . . ?
C45 C46 C41 110.84(14) . . ?
C45 C46 H46A 109.5 . . ?
C41 C46 H46A 109.5 . . ?
C45 C46 H46B 109.5 . . ?
C41 C46 H46B 109.5 . . ?
H46A C46 H46B 108.1 . . ?
C56 C51 C52 111.44(14) . . ?
C56 C51 P2 112.05(11) . . ?
C52 C51 P2 108.55(11) . . ?
C56 C51 H51A 108.2 . . ?
C52 C51 H51A 108.2 . . ?
P2 C51 H51A 108.2 . . ?
C53 C52 C51 112.15(15) . . ?
C53 C52 H52A 109.2 . . ?
C51 C52 H52A 109.2 . . ?
C53 C52 H52B 109.2 . . ?
C51 C52 H52B 109.2 . . ?
H52A C52 H52B 107.9 . . ?
C54 C53 C52 110.62(15) . . ?
C54 C53 H53A 109.5 . . ?
C52 C53 H53A 109.5 . . ?
C54 C53 H53B 109.5 . . ?
C52 C53 H53B 109.5 . . ?
H53A C53 H53B 108.1 . . ?
C55 C54 C53 109.86(15) . . ?
C55 C54 H54A 109.7 . . ?
C53 C54 H54A 109.7 . . ?
C55 C54 H54B 109.7 . . ?
C53 C54 H54B 109.7 . . ?
H54A C54 H54B 108.2 . . ?
C54 C55 C56 111.03(15) . . ?
C54 C55 H55A 109.4 . . ?
C56 C55 H55A 109.4 . . ?
C54 C55 H55B 109.4 . . ?
C56 C55 H55B 109.4 . . ?
H55A C55 H55B 108.0 . . ?
C55 C56 C51 110.73(14) . . ?
C55 C56 H56A 109.5 . . ?
C51 C56 H56A 109.5 . . ?
C55 C56 H56B 109.5 . . ?
C51 C56 H56B 109.5 . . ?
H56A C56 H56B 108.1 . . ?
C62 C61 C66 115.0(5) . . ?
C62 C61 C60 119.8(5) . . ?
C66 C61 C60 125.2(5) . . ?
C63 C62 C61 123.5(5) . . ?
C63 C62 H62 118.3 . . ?
C61 C62 H62 118.3 . . ?
C62 C63 C64 119.7(5) . . ?
C62 C63 H63 120.2 . . ?
C64 C63 H63 120.2 . . ?
C63 C64 C65 120.7(5) . . ?
C63 C64 H64 119.6 . . ?
C65 C64 H64 119.6 . . ?
C66 C65 C64 117.3(5) . . ?
C66 C65 H65 121.3 . . ?
C64 C65 H65 121.3 . . ?
C65 C66 C61 123.7(6) . . ?
C65 C66 H66 118.1 . . ?
C61 C66 H66 118.1 . . ?

loop_
_geom_bond_atom_site_label_1
_geom_bond_atom_site_label_2
_geom_bond_distance
_geom_bond_site_symmetry_2
_geom_bond_publ_flag
Pt1 P2 2.2960(4) . ?
Pt1 P1 2.3151(4) . ?
Pt1 Ga1 2.4019(2) . ?
Ga1 Cl1 2.2033(5) . ?
Ga1 Cl2 2.2091(5) . ?
Ga1 Cl3 2.2092(5) . ?
P1 C1 1.8386(17) . ?
P1 C11 1.8435(16) . ?
P1 C21 1.8575(17) . ?
C1 C2 1.533(2) . ?
C1 C6 1.539(2) . ?
C1 H1A 1.0000 . ?
C2 C3 1.523(3) . ?
C2 H2A 0.9900 . ?
C2 H2B 0.9900 . ?
C3 C4 1.517(3) . ?
C3 H3A 0.9900 . ?
C3 H3B 0.9900 . ?
C4 C5 1.521(3) . ?
C4 H4A 0.9900 . ?
C4 H4B 0.9900 . ?
C5 C6 1.528(2) . ?
C5 H5A 0.9900 . ?
C5 H5B 0.9900 . ?
C6 H6A 0.9900 . ?
C6 H6B 0.9900 . ?
C11 C12 1.533(2) . ?
C11 C16 1.536(2) . ?
C11 H11A 1.0000 . ?
C12 C13 1.524(3) . ?
C12 H12A 0.9900 . ?
C12 H12B 0.9900 . ?
C13 C14 1.520(3) . ?
C13 H13A 0.9900 . ?
C13 H13B 0.9900 . ?
C14 C15 1.516(3) . ?
C14 H14A 0.9900 . ?
C14 H14B 0.9900 . ?
C15 C16 1.530(3) . ?
C15 H15A 0.9900 . ?
C15 H15B 0.9900 . ?
C16 H16A 0.9900 . ?
C16 H16B 0.9900 . ?
C21 C22 1.536(2) . ?
C21 C26 1.538(2) . ?
C21 H21A 1.0000 . ?
C22 C23 1.533(3) . ?
C22 H22A 0.9900 . ?
C22 H22B 0.9900 . ?
C23 C24 1.515(3) . ?
C23 H23A 0.9900 . ?
C23 H23B 0.9900 . ?
C24 C25 1.524(3) . ?
C24 H24A 0.9900 . ?
C24 H24B 0.9900 . ?
C25 C26 1.528(2) . ?
C25 H25A 0.9900 . ?
C25 H25B 0.9900 . ?
C26 H26A 0.9900 . ?
C26 H26B 0.9900 . ?
P2 C41 1.8376(17) . ?
P2 C51 1.8421(16) . ?
P2 C31 1.8579(17) . ?
C31 C32 1.530(2) . ?
C31 C36 1.531(2) . ?
C31 H31A 1.0000 . ?
C32 C33 1.530(2) . ?
C32 H32A 0.9900 . ?
C32 H32B 0.9900 . ?
C33 C34 1.532(2) . ?
C33 H33A 0.9900 . ?
C33 H33B 0.9900 . ?
C34 C35 1.525(2) . ?
C34 H34A 0.9900 . ?
C34 H34B 0.9900 . ?
C35 C36 1.531(2) . ?
C35 H35A 0.9900 . ?
C35 H35B 0.9900 . ?
C36 H36A 0.9900 . ?
C36 H36B 0.9900 . ?
C41 C46 1.533(2) . ?
C41 C42 1.543(2) . ?
C41 H41A 1.0000 . ?
C42 C43 1.526(2) . ?
C42 H42A 0.9900 . ?
C42 H42B 0.9900 . ?
C43 C44 1.522(2) . ?
C43 H43A 0.9900 . ?
C43 H43B 0.9900 . ?
C44 C45 1.521(3) . ?
C44 H44A 0.9900 . ?
C44 H44B 0.9900 . ?
C45 C46 1.529(2) . ?
C45 H45A 0.9900 . ?
C45 H45B 0.9900 . ?
C46 H46A 0.9900 . ?
C46 H46B 0.9900 . ?
C51 C56 1.535(2) . ?
C51 C52 1.541(2) . ?
C51 H51A 1.0000 . ?
C52 C53 1.528(2) . ?
C52 H52A 0.9900 . ?
C52 H52B 0.9900 . ?
C53 C54 1.523(3) . ?
C53 H53A 0.9900 . ?
C53 H53B 0.9900 . ?
C54 C55 1.520(3) . ?
C54 H54A 0.9900 . ?
C54 H54B 0.9900 . ?
C55 C56 1.532(2) . ?
C55 H55A 0.9900 . ?
C55 H55B 0.9900 . ?
C56 H56A 0.9900 . ?
C56 H56B 0.9900 . ?
C60 C61 1.486(7) . ?
C60 H60A 0.9800 . ?
C60 H60B 0.9800 . ?
C60 H60C 0.9800 . ?
C61 C62 1.380(6) . ?
C61 C66 1.386(8) . ?
C62 C63 1.346(7) . ?
C62 H62 0.9500 . ?
C63 C64 1.349(8) . ?
C63 H63 0.9500 . ?
C64 C65 1.396(9) . ?
C64 H64 0.9500 . ?
C65 C66 1.363(10) . ?
C65 H65 0.9500 . ?
C66 H66 0.9500 . ?

loop_
_geom_torsion_atom_site_label_1
_geom_torsion_atom_site_label_2
_geom_torsion_atom_site_label_3
_geom_torsion_atom_site_label_4
_geom_torsion
_geom_torsion_site_symmetry_1
_geom_torsion_site_symmetry_2
_geom_torsion_site_symmetry_3
_geom_torsion_site_symmetry_4
_geom_torsion_publ_flag
P2 Pt1 Ga1 Cl1 -89.588(17) . . . . ?
P1 Pt1 Ga1 Cl1 89.498(17) . . . . ?
P2 Pt1 Ga1 Cl2 30.002(18) . . . . ?
P1 Pt1 Ga1 Cl2 -150.913(18) . . . . ?
P2 Pt1 Ga1 Cl3 150.548(18) . . . . ?
P1 Pt1 Ga1 Cl3 -30.367(19) . . . . ?
P2 Pt1 P1 C1 154.87(7) . . . . ?
Ga1 Pt1 P1 C1 -22.16(6) . . . . ?
P2 Pt1 P1 C11 -81.96(8) . . . . ?
Ga1 Pt1 P1 C11 101.01(6) . . . . ?
P2 Pt1 P1 C21 29.50(8) . . . . ?
Ga1 Pt1 P1 C21 -147.53(6) . . . . ?
C11 P1 C1 C2 175.63(12) . . . . ?
C21 P1 C1 C2 63.05(14) . . . . ?
Pt1 P1 C1 C2 -59.03(13) . . . . ?
C11 P1 C1 C6 45.76(14) . . . . ?
C21 P1 C1 C6 -66.82(14) . . . . ?
Pt1 P1 C1 C6 171.11(10) . . . . ?
C6 C1 C2 C3 -60.57(18) . . . . ?
P1 C1 C2 C3 165.82(12) . . . . ?
C1 C2 C3 C4 59.93(19) . . . . ?
C2 C3 C4 C5 -56.6(2) . . . . ?
C3 C4 C5 C6 54.1(2) . . . . ?
C4 C5 C6 C1 -54.78(19) . . . . ?
C2 C1 C6 C5 58.01(18) . . . . ?
P1 C1 C6 C5 -170.42(12) . . . . ?
C1 P1 C11 C12 59.88(13) . . . . ?
C21 P1 C11 C12 176.84(12) . . . . ?
Pt1 P1 C11 C12 -72.17(12) . . . . ?
C1 P1 C11 C16 -177.98(12) . . . . ?
C21 P1 C11 C16 -61.02(13) . . . . ?
Pt1 P1 C11 C16 49.98(13) . . . . ?
C16 C11 C12 C13 56.18(19) . . . . ?
P1 C11 C12 C13 179.76(12) . . . . ?
C11 C12 C13 C14 -56.0(2) . . . . ?
C12 C13 C14 C15 54.6(2) . . . . ?
C13 C14 C15 C16 -55.2(2) . . . . ?
C14 C15 C16 C11 56.7(2) . . . . ?
C12 C11 C16 C15 -56.23(19) . . . . ?
P1 C11 C16 C15 -178.80(12) . . . . ?
C1 P1 C21 C22 53.39(15) . . . . ?
C11 P1 C21 C22 -59.63(14) . . . . ?
Pt1 P1 C21 C22 -174.94(12) . . . . ?
C1 P1 C21 C26 -75.55(14) . . . . ?
C11 P1 C21 C26 171.43(12) . . . . ?
Pt1 P1 C21 C26 56.12(13) . . . . ?
C26 C21 C22 C23 -56.9(2) . . . . ?
P1 C21 C22 C23 173.16(13) . . . . ?
C21 C22 C23 C24 57.0(2) . . . . ?
C22 C23 C24 C25 -56.8(2) . . . . ?
C23 C24 C25 C26 56.2(2) . . . . ?
C24 C25 C26 C21 -55.8(2) . . . . ?
C22 C21 C26 C25 56.46(19) . . . . ?
P1 C21 C26 C25 -171.58(12) . . . . ?
P1 Pt1 P2 C41 122.79(7) . . . . ?
Ga1 Pt1 P2 C41 -60.16(6) . . . . ?
P1 Pt1 P2 C51 -104.07(7) . . . . ?
Ga1 Pt1 P2 C51 72.99(6) . . . . ?
P1 Pt1 P2 C31 10.33(8) . . . . ?
Ga1 Pt1 P2 C31 -172.61(5) . . . . ?
C41 P2 C31 C32 -145.23(11) . . . . ?
C51 P2 C31 C32 100.33(12) . . . . ?
Pt1 P2 C31 C32 -21.48(12) . . . . ?
C41 P2 C31 C36 86.61(13) . . . . ?
C51 P2 C31 C36 -27.83(14) . . . . ?
Pt1 P2 C31 C36 -149.64(11) . . . . ?
C36 C31 C32 C33 -60.45(17) . . . . ?
P2 C31 C32 C33 166.99(11) . . . . ?
C31 C32 C33 C34 55.91(19) . . . . ?
C32 C33 C34 C35 -52.73(19) . . . . ?
C33 C34 C35 C36 54.32(19) . . . . ?
C34 C35 C36 C31 -58.29(18) . . . . ?
C32 C31 C36 C35 61.12(17) . . . . ?
P2 C31 C36 C35 -169.63(11) . . . . ?
C51 P2 C41 C46 62.46(14) . . . . ?
C31 P2 C41 C46 -50.43(13) . . . . ?
Pt1 P2 C41 C46 -161.09(10) . . . . ?
C51 P2 C41 C42 -171.37(11) . . . . ?
C31 P2 C41 C42 75.74(12) . . . . ?
Pt1 P2 C41 C42 -34.92(13) . . . . ?
C46 C41 C42 C43 -55.63(18) . . . . ?
P2 C41 C42 C43 175.59(12) . . . . ?
C41 C42 C43 C44 56.30(19) . . . . ?
C42 C43 C44 C45 -57.1(2) . . . . ?
C43 C44 C45 C46 56.89(19) . . . . ?
C44 C45 C46 C41 -56.49(19) . . . . ?
C42 C41 C46 C45 55.83(18) . . . . ?
P2 C41 C46 C45 -178.53(12) . . . . ?
C41 P2 C51 C56 47.69(14) . . . . ?
C31 P2 C51 C56 158.89(11) . . . . ?
Pt1 P2 C51 C56 -90.06(12) . . . . ?
C41 P2 C51 C52 171.20(11) . . . . ?
C31 P2 C51 C52 -77.60(12) . . . . ?
Pt1 P2 C51 C52 33.45(13) . . . . ?
C56 C51 C52 C53 -52.27(19) . . . . ?
P2 C51 C52 C53 -176.15(12) . . . . ?
C51 C52 C53 C54 55.1(2) . . . . ?
C52 C53 C54 C55 -58.5(2) . . . . ?
C53 C54 C55 C56 60.08(19) . . . . ?
C54 C55 C56 C51 -57.24(19) . . . . ?
C52 C51 C56 C55 52.75(18) . . . . ?
P2 C51 C56 C55 174.62(12) . . . . ?
C66 C61 C62 C63 0.0(7) . . . . ?
C60 C61 C62 C63 -178.8(4) . . . . ?
C61 C62 C63 C64 -1.0(7) . . . . ?
C62 C63 C64 C65 1.1(8) . . . . ?
C63 C64 C65 C66 -0.1(8) . . . . ?
C64 C65 C66 C61 -0.9(9) . . . . ?
C62 C61 C66 C65 1.0(8) . . . . ?
C60 C61 C66 C65 179.7(5) . . . . ?
